data_4502795
loop_
_publ_author_name
'Bhattacharya, Suman'
'Saha, Binoy K.'

_publ_section_title
;
 Isostructurality in the Guest Free Forms and in the Clathrates of
 1,3,5-Triethyl-2,4,6-tris(4-halophenoxy)methylbenzenes
;
_journal_issue 1
_journal_name_full 'Crystal Growth &amp; Design'
_journal_page_first 169
_journal_paper_doi 10.1021/cg2009144
_journal_volume 12
_journal_year 2012
_chemical_formula_moiety 'C33 H33 I3 O3, C4 H8 O2'
_chemical_formula_sum 'C37 H41 I3 O5'
_chemical_formula_weight 946.40
_chemical_name_common '1I, dioxane'
_chemical_name_systematic
;
1,3,5-triethyl-2,4,6-tris(4-iodophenoxy)methylbenzenes
;
_space_group_crystal_system triclinic
_space_group_IT_number 2
_space_group_name_Hall '-P 1'
_space_group_name_H-M_alt 'P -1'
_symmetry_space_group_name_Hall '-P 1'
_symmetry_space_group_name_H-M 'P -1'
_atom_sites_solution_hydrogens geom
_atom_sites_solution_primary direct
_atom_sites_solution_secondary difmap
_audit_creation_date 2011-09-21
_audit_creation_method
;
  Olex2 1.1
  (compiled 2011.08.18 svn.r1932, GUI svn.r3819)
;
_cell_angle_alpha 113.199(7)
_cell_angle_beta 97.615(7)
_cell_angle_gamma 90.585(6)
_cell_formula_units_Z 2
_cell_length_a 9.9745(8)
_cell_length_b 13.3547(8)
_cell_length_c 15.7276(13)
_cell_measurement_reflns_used 6963
_cell_measurement_temperature 298(2)
_cell_measurement_theta_max 29.3168
_cell_measurement_theta_min 2.6721
_cell_volume 1904.2(3)
_computing_cell_refinement
;
CrysAlisPro, Oxford Diffraction Ltd.,
Version 1.171.34.44 (release 25-10-2010 CrysAlis171 .NET)
(compiled Oct 25 2010,18:11:34)
;
_computing_data_collection
;
CrysAlisPro, Oxford Diffraction Ltd.,
Version 1.171.34.44 (release 25-10-2010 CrysAlis171 .NET)
(compiled Oct 25 2010,18:11:34)
;
_computing_data_reduction
;
CrysAlisPro, Oxford Diffraction Ltd.,
Version 1.171.34.44 (release 25-10-2010 CrysAlis171 .NET)
(compiled Oct 25 2010,18:11:34)
;
_computing_molecular_graphics
;
O. V. Dolomanov, L. J. Bourhis, R. J. Gildea, J. A. K. Howard and H. Puschmann,
OLEX2: a complete structure solution, refinement and analysis program.
J. Appl. Cryst. (2009). 42, 339-341.
;
_computing_publication_material
;
O. V. Dolomanov, L. J. Bourhis, R. J. Gildea, J. A. K. Howard and H. Puschmann,
OLEX2: a complete structure solution, refinement and analysis program.
J. Appl. Cryst. (2009). 42, 339-341.
;
_computing_structure_refinement
;
XL, G.M. Sheldrick, Acta Cryst.
(2008). A64, 112-122
;
_computing_structure_solution 'SHELXS-97 (Sheldrick, 1990)'
_diffrn_ambient_temperature 298(2)
_diffrn_detector_area_resol_mean 15.9821
_diffrn_measured_fraction_theta_full 0.997
_diffrn_measured_fraction_theta_max 0.854
_diffrn_measurement_details
;
  1 omega  -86.00    1.00   1.0000   10.0000
omega____ theta____ kappa____ phi______ frames
    -      -17.4960  -37.0000  150.0000 87

  2 omega   35.00   80.00   1.0000   10.0000
omega____ theta____ kappa____ phi______ frames
    -       19.2928  179.0000   90.0000 45

  3 omega  -11.00   71.00   1.0000   10.0000
omega____ theta____ kappa____ phi______ frames
    -       19.2928   77.0000   60.0000 82

  4 omega   -6.00   86.00   1.0000   10.0000
omega____ theta____ kappa____ phi______ frames
    -       19.2928   77.0000  150.0000 92

  5 omega   65.00   94.00   1.0000   10.0000
omega____ theta____ kappa____ phi______ frames
    -       19.2928  179.0000   60.0000 29

  6 omega  -52.00   38.00   1.0000   10.0000
omega____ theta____ kappa____ phi______ frames
    -       19.2928  -37.0000 -120.0000 90

  7 omega   46.00   77.00   1.0000   10.0000
omega____ theta____ kappa____ phi______ frames
    -       19.2928 -125.0000  -67.0000 31

  8 omega  -43.00   51.00   1.0000   10.0000
omega____ theta____ kappa____ phi______ frames
    -      -17.4960   37.0000  150.0000 94
;
_diffrn_measurement_device_type 'Xcalibur, Eos'
_diffrn_measurement_method '\w scans'
_diffrn_orient_matrix_UB_11 0.0291119000
_diffrn_orient_matrix_UB_12 -0.0010908000
_diffrn_orient_matrix_UB_13 0.0432665000
_diffrn_orient_matrix_UB_21 -0.0260301000
_diffrn_orient_matrix_UB_22 0.0510865000
_diffrn_orient_matrix_UB_23 0.0242323000
_diffrn_orient_matrix_UB_31 -0.0603855000
_diffrn_orient_matrix_UB_32 -0.0272725000
_diffrn_orient_matrix_UB_33 0.0016352000
_diffrn_radiation_monochromator graphite
_diffrn_radiation_type 'Mo K\a'
_diffrn_radiation_wavelength 0.7107
_diffrn_reflns_av_R_equivalents 0.0395
_diffrn_reflns_av_unetI/netI 0.0570
_diffrn_reflns_limit_h_max 13
_diffrn_reflns_limit_h_min -13
_diffrn_reflns_limit_k_max 18
_diffrn_reflns_limit_k_min -18
_diffrn_reflns_limit_l_max 21
_diffrn_reflns_limit_l_min -21
_diffrn_reflns_number 21488
_diffrn_reflns_theta_full 25.00
_diffrn_reflns_theta_max 29.38
_diffrn_reflns_theta_min 2.74
_diffrn_source 'Enhance (Mo) X-ray Source'
_exptl_absorpt_coefficient_mu 2.500
_exptl_absorpt_correction_T_max 0.654
_exptl_absorpt_correction_T_min 0.571
_exptl_absorpt_correction_type multi-scan
_exptl_absorpt_process_details
;
CrysAlisPro, Oxford Diffraction Ltd.,
Version 1.171.34.44 (release 25-10-2010 CrysAlis171 .NET)
(compiled Oct 25 2010,18:11:34)
Empirical absorption correction using spherical harmonics,
 implemented in SCALE3 ABSPACK scaling algorithm.
;
_exptl_crystal_colour colorless
_exptl_crystal_density_diffrn 1.651
_exptl_crystal_density_method 'not measured'
_exptl_crystal_description block
_exptl_crystal_F_000 924
_exptl_crystal_size_max 0.29
_exptl_crystal_size_mid 0.19
_exptl_crystal_size_min 0.17
_refine_diff_density_max 1.720
_refine_diff_density_min -1.147
_refine_diff_density_rms 0.122
_refine_ls_extinction_method none
_refine_ls_goodness_of_fit_ref 1.031
_refine_ls_hydrogen_treatment constr
_refine_ls_matrix_type full
_refine_ls_number_parameters 398
_refine_ls_number_reflns 10504
_refine_ls_number_restraints 0
_refine_ls_restrained_S_all 1.031
_refine_ls_R_factor_all 0.1353
_refine_ls_R_factor_gt 0.0725
_refine_ls_shift/su_max 0.001
_refine_ls_shift/su_mean 0.000
_refine_ls_structure_factor_coef Fsqd
_refine_ls_weighting_details 'calc w=1/[\s^2^(Fo^2^)+(0.1027P)^2^+3.4934P] where P=(Fo^2^+2Fc^2^)/3'
_refine_ls_weighting_scheme calc
_refine_ls_wR_factor_gt 0.1853
_refine_ls_wR_factor_ref 0.2311
_reflns_number_gt 4776
_reflns_number_total 10504
_reflns_threshold_expression >2sigma(I)
_cod_data_source_file cg2009144_si_001.cif
_cod_data_source_block 1I.dioxane
_cod_original_cell_volume 1904.2(2)
_cod_database_code 4502795

loop_
_space_group_symop_id
_space_group_symop_operation_xyz
1 'x, y, z'
2 '-x, -y, -z'

loop_
_atom_site_label
_atom_site_type_symbol
_atom_site_fract_x
_atom_site_fract_y
_atom_site_fract_z
_atom_site_U_iso_or_equiv
_atom_site_adp_type
_atom_site_occupancy
_atom_site_symmetry_multiplicity
_atom_site_calc_flag
_atom_site_refinement_flags
_atom_site_disorder_assembly
_atom_site_disorder_group
I2 I 1.33906(6) 0.39724(5) 0.39104(5) 0.0850(3) Uani 1 1 d . . .
I3 I 0.32111(7) -0.28874(6) -0.46699(5) 0.0934(3) Uani 1 1 d . . .
I1 I 0.07422(7) 1.11239(5) 0.16635(7) 0.1159(4) Uani 1 1 d . . .
O2 O 0.7666(5) 0.4139(5) 0.1871(4) 0.0653(14) Uani 1 1 d . . .
O1 O 0.2487(6) 0.6549(4) 0.1339(4) 0.0736(16) Uani 1 1 d . . .
C25 C 1.1438(8) 0.4103(6) 0.3269(6) 0.0590(19) Uani 1 1 d . . .
C3 C 0.5280(7) 0.4067(6) 0.1522(5) 0.0522(17) Uani 1 1 d . . .
C16 C 0.2126(7) 0.7537(5) 0.1358(6) 0.0580(19) Uani 1 1 d . . .
C22 C 0.8876(7) 0.4129(6) 0.2372(5) 0.0530(17) Uani 1 1 d . . .
C2 C 0.4765(7) 0.5030(5) 0.1479(5) 0.0508(16) Uani 1 1 d . . .
O3 O 0.3976(7) 0.1614(4) -0.1294(5) 0.0809(18) Uani 1 1 d . . .
C17 C 0.2225(9) 0.7877(6) 0.0659(6) 0.068(2) Uani 1 1 d . . .
H17 H 0.2578 0.7434 0.0128 0.082 Uiso 1 1 calc R . .
C9 C 0.3143(10) 0.1871(6) -0.0553(6) 0.073(2) Uani 1 1 d . . .
H9A H 0.3201 0.1322 -0.0292 0.088 Uiso 1 1 calc R . .
H9B H 0.2203 0.1893 -0.0795 0.088 Uiso 1 1 calc R . .
C21 C 0.1621(9) 0.8218(7) 0.2147(7) 0.075(2) Uani 1 1 d . . .
H21 H 0.1545 0.7985 0.2625 0.090 Uiso 1 1 calc R . .
C28 C 0.3743(8) 0.0619(6) -0.2031(6) 0.063(2) Uani 1 1 d . . .
C31 C 0.3417(8) -0.1348(7) -0.3545(6) 0.066(2) Uani 1 1 d . . .
C32 C 0.2475(8) -0.1076(6) -0.2947(6) 0.068(2) Uani 1 1 d . . .
H32 H 0.1730 -0.1560 -0.3061 0.082 Uiso 1 1 calc R . .
C19 C 0.1319(8) 0.9571(6) 0.1518(7) 0.069(2) Uani 1 1 d . . .
C20 C 0.1227(9) 0.9238(7) 0.2238(8) 0.080(3) Uani 1 1 d . . .
H20 H 0.0903 0.9696 0.2777 0.096 Uiso 1 1 calc R . .
C4 C 0.4755(8) 0.3046(6) 0.0865(6) 0.0594(19) Uani 1 1 d . . .
C23 C 0.9059(8) 0.4141(6) 0.3269(5) 0.0594(19) Uani 1 1 d . . .
H23 H 0.8319 0.4162 0.3578 0.071 Uiso 1 1 calc R . .
C33 C 0.2613(8) -0.0095(6) -0.2177(6) 0.066(2) Uani 1 1 d . . .
H33 H 0.1977 0.0087 -0.1767 0.079 Uiso 1 1 calc R . .
C10 C 0.5320(8) 0.6135(6) 0.2205(5) 0.0589(19) Uani 1 1 d . . .
H10A H 0.5227 0.6667 0.1927 0.071 Uiso 1 1 calc R . .
H10B H 0.6280 0.6105 0.2395 0.071 Uiso 1 1 calc R . .
C29 C 0.4642(10) 0.0331(7) -0.2627(7) 0.078(3) Uani 1 1 d . . .
H29 H 0.5392 0.0807 -0.2520 0.094 Uiso 1 1 calc R . .
C26 C 1.1288(9) 0.4105(7) 0.2381(7) 0.072(2) Uani 1 1 d . . .
H26 H 1.2037 0.4101 0.2085 0.087 Uiso 1 1 calc R . .
C12 C 0.5355(8) 0.1995(7) 0.0881(7) 0.068(2) Uani 1 1 d . . .
H12A H 0.5317 0.1462 0.0243 0.081 Uiso 1 1 calc R . .
H12B H 0.6301 0.2157 0.1160 0.081 Uiso 1 1 calc R . .
C7 C 0.3253(11) 0.5942(6) 0.0614(6) 0.075(2) Uani 1 1 d . . .
H7A H 0.4031 0.6394 0.0629 0.090 Uiso 1 1 calc R . .
H7B H 0.2695 0.5725 0.0008 0.090 Uiso 1 1 calc R . .
C1 C 0.3729(10) 0.4928(6) 0.0761(6) 0.073(2) Uani 1 1 d . A .
C24 C 1.0346(8) 0.4122(7) 0.3690(6) 0.064(2) Uani 1 1 d . . .
H24 H 1.0468 0.4121 0.4286 0.076 Uiso 1 1 calc R . .
C11 C 0.4611(10) 0.6513(8) 0.3066(6) 0.081(3) Uani 1 1 d . . .
H11A H 0.3647 0.6402 0.2876 0.121 Uiso 1 1 calc R . .
H11B H 0.4852 0.7274 0.3434 0.121 Uiso 1 1 calc R . .
H11C H 0.4886 0.6100 0.3432 0.121 Uiso 1 1 calc R . .
C8 C 0.6453(7) 0.4137(7) 0.2265(6) 0.063(2) Uani 1 1 d . . .
H8A H 0.6446 0.4800 0.2821 0.075 Uiso 1 1 calc R . .
H8B H 0.6391 0.3516 0.2435 0.075 Uiso 1 1 calc R . .
C30 C 0.4503(9) -0.0632(8) -0.3384(7) 0.074(2) Uani 1 1 d . . .
H30 H 0.5143 -0.0804 -0.3791 0.089 Uiso 1 1 calc R . .
C13 C 0.4629(10) 0.1520(9) 0.1410(9) 0.093(3) Uani 1 1 d . . .
H13A H 0.3682 0.1398 0.1160 0.140 Uiso 1 1 calc R . .
H13B H 0.4742 0.2014 0.2057 0.140 Uiso 1 1 calc R . .
H13C H 0.4991 0.0838 0.1358 0.140 Uiso 1 1 calc R . .
C27 C 1.0013(9) 0.4114(7) 0.1955(7) 0.073(2) Uani 1 1 d . . .
H27 H 0.9902 0.4109 0.1357 0.087 Uiso 1 1 calc R . .
C5 C 0.3676(10) 0.2968(6) 0.0184(6) 0.074(2) Uani 1 1 d . A .
C18 C 0.1792(9) 0.8893(6) 0.0747(7) 0.075(2) Uani 1 1 d . . .
H18 H 0.1829 0.9112 0.0257 0.090 Uiso 1 1 calc R . .
C6 C 0.3163(11) 0.3911(7) 0.0127(7) 0.097(4) Uani 1 1 d . . .
C14A C 0.2356(14) 0.3811(11) -0.0785(12) 0.050(3) Uani 0.50 1 d P A 1
H14A H 0.2489 0.3129 -0.1292 0.060 Uiso 0.50 1 calc PR A 1
H14B H 0.2588 0.4415 -0.0945 0.060 Uiso 0.50 1 calc PR A 1
C15A C 0.0880(17) 0.384(2) -0.056(2) 0.078(7) Uani 0.50 1 d P A 1
H15A H 0.0286 0.3999 -0.1018 0.117 Uiso 0.50 1 calc PR A 1
H15B H 0.0847 0.4400 0.0050 0.117 Uiso 0.50 1 calc PR A 1
H15C H 0.0594 0.3147 -0.0573 0.117 Uiso 0.50 1 calc PR A 1
C35 C 0.838(3) 0.870(2) 0.3864(18) 0.221(10) Uiso 1 1 d . . .
H35A H 0.9222 0.9091 0.3904 0.265 Uiso 1 1 calc R . .
H35B H 0.7750 0.8761 0.3364 0.265 Uiso 1 1 calc R . .
C34 C 0.783(3) 0.927(2) 0.475(2) 0.247(12) Uiso 1 1 d . . .
H34A H 0.6926 0.8975 0.4727 0.297 Uiso 1 1 calc R . .
H34B H 0.7820 1.0050 0.4914 0.297 Uiso 1 1 calc R . .
O5 O 0.885(3) 0.900(2) 0.5391(17) 0.301(10) Uiso 1 1 d . . .
O4 O 0.864(3) 0.752(2) 0.358(2) 0.334(12) Uiso 1 1 d . . .
C37 C 0.825(4) 0.797(3) 0.511(3) 0.310(17) Uiso 1 1 d . . .
H37A H 0.7316 0.7912 0.4821 0.372 Uiso 1 1 calc R . .
H37B H 0.8309 0.7723 0.5613 0.372 Uiso 1 1 calc R . .
C36 C 0.918(4) 0.738(3) 0.439(3) 0.287(15) Uiso 1 1 d . . .
H36A H 1.0105 0.7701 0.4614 0.344 Uiso 1 1 calc R . .
H36B H 0.9176 0.6612 0.4281 0.344 Uiso 1 1 calc R . .
C14B C 0.1446(17) 0.3836(15) -0.0335(13) 0.049(4) Uani 0.50 1 d P A 2
H14C H 0.0933 0.3248 -0.0281 0.059 Uiso 0.50 1 calc PR A 2
H14D H 0.1037 0.4519 -0.0035 0.059 Uiso 0.50 1 calc PR A 2
C15B C 0.155(2) 0.3613(17) -0.1315(17) 0.089(6) Uani 0.50 1 d P A 2
H15D H 0.1508 0.2839 -0.1670 0.134 Uiso 0.50 1 calc PR A 2
H15E H 0.2398 0.3935 -0.1348 0.134 Uiso 0.50 1 calc PR A 2
H15F H 0.0817 0.3921 -0.1568 0.134 Uiso 0.50 1 calc PR A 2

loop_
_atom_site_aniso_label
_atom_site_aniso_U_11
_atom_site_aniso_U_22
_atom_site_aniso_U_33
_atom_site_aniso_U_23
_atom_site_aniso_U_13
_atom_site_aniso_U_12
I2 0.0616(3) 0.0761(4) 0.1067(6) 0.0282(4) 0.0022(3) 0.0086(3)
I3 0.1013(5) 0.0847(5) 0.0701(4) 0.0008(3) 0.0280(4) 0.0025(4)
I1 0.0950(5) 0.0501(3) 0.2095(10) 0.0446(5) 0.0670(6) 0.0277(3)
O2 0.059(3) 0.086(4) 0.059(3) 0.036(3) 0.010(3) 0.001(3)
O1 0.094(4) 0.050(3) 0.083(4) 0.031(3) 0.019(3) 0.011(3)
C25 0.060(4) 0.040(4) 0.072(5) 0.017(4) 0.009(4) 0.004(3)
C3 0.060(4) 0.051(4) 0.049(4) 0.024(4) 0.007(3) 0.002(3)
C16 0.058(4) 0.038(3) 0.075(5) 0.019(4) 0.009(4) 0.001(3)
C22 0.056(4) 0.053(4) 0.051(4) 0.022(4) 0.008(3) 0.000(3)
C2 0.065(4) 0.044(4) 0.038(4) 0.011(3) 0.007(3) 0.003(3)
O3 0.101(4) 0.039(3) 0.085(5) 0.012(3) -0.006(4) -0.012(3)
C17 0.087(6) 0.040(4) 0.078(6) 0.020(4) 0.027(5) 0.017(4)
C9 0.096(6) 0.039(4) 0.069(6) 0.011(4) -0.009(5) 0.006(4)
C21 0.090(6) 0.063(5) 0.076(6) 0.025(5) 0.031(5) 0.012(4)
C28 0.066(5) 0.047(4) 0.074(6) 0.028(4) -0.004(4) -0.005(3)
C31 0.069(5) 0.064(5) 0.059(5) 0.016(4) 0.012(4) 0.008(4)
C32 0.052(4) 0.053(4) 0.082(6) 0.010(4) 0.006(4) 0.000(3)
C19 0.061(4) 0.040(4) 0.103(7) 0.022(4) 0.024(5) 0.011(3)
C20 0.072(5) 0.054(5) 0.099(7) 0.007(5) 0.033(5) 0.008(4)
C4 0.066(4) 0.046(4) 0.061(5) 0.019(4) -0.002(4) 0.008(3)
C23 0.057(4) 0.067(5) 0.057(5) 0.026(4) 0.014(4) 0.002(3)
C33 0.064(5) 0.050(4) 0.069(5) 0.008(4) 0.012(4) 0.004(3)
C10 0.068(5) 0.052(4) 0.054(5) 0.019(4) 0.006(4) -0.011(3)
C29 0.078(6) 0.065(5) 0.091(7) 0.031(5) 0.015(5) -0.017(4)
C26 0.063(5) 0.073(5) 0.090(7) 0.037(5) 0.030(5) 0.009(4)
C12 0.067(5) 0.062(5) 0.086(6) 0.044(5) 0.006(4) 0.016(4)
C7 0.118(7) 0.041(4) 0.060(5) 0.016(4) 0.002(5) 0.021(4)
C1 0.107(7) 0.029(3) 0.068(6) 0.010(4) -0.007(5) 0.008(4)
C24 0.065(5) 0.071(5) 0.053(5) 0.025(4) 0.004(4) 0.009(4)
C11 0.100(7) 0.071(5) 0.054(5) 0.005(4) 0.015(5) -0.002(5)
C8 0.055(4) 0.078(5) 0.062(5) 0.035(4) 0.009(4) 0.010(4)
C30 0.072(5) 0.081(6) 0.077(6) 0.035(5) 0.027(5) -0.011(4)
C13 0.088(6) 0.090(7) 0.130(9) 0.072(7) 0.019(6) 0.017(5)
C27 0.078(6) 0.078(6) 0.074(6) 0.037(5) 0.028(5) 0.004(4)
C5 0.101(6) 0.034(4) 0.072(6) 0.014(4) -0.016(5) 0.000(4)
C18 0.082(6) 0.050(4) 0.106(7) 0.037(5) 0.032(5) 0.015(4)
C6 0.128(8) 0.043(4) 0.086(7) 0.011(5) -0.052(6) 0.011(5)
C14A 0.040(7) 0.038(7) 0.064(10) 0.015(7) -0.003(7) -0.001(5)
C15A 0.017(9) 0.100(14) 0.105(19) 0.035(12) -0.012(10) -0.001(9)
C14B 0.026(9) 0.062(9) 0.058(11) 0.024(8) 0.006(8) -0.003(8)
C15B 0.079(13) 0.076(12) 0.117(19) 0.048(13) -0.001(14) -0.008(10)

loop_
_atom_type_symbol
_atom_type_description
_atom_type_scat_dispersion_real
_atom_type_scat_dispersion_imag
_atom_type_scat_source
C C 0.0033 0.0016 'International Tables Vol C Tables 4.2.6.8 and 6.1.1.4'
H H 0.0000 0.0000 'International Tables Vol C Tables 4.2.6.8 and 6.1.1.4'
O O 0.0106 0.0060 'International Tables Vol C Tables 4.2.6.8 and 6.1.1.4'
I I -0.4742 1.8119 'International Tables Vol C Tables 4.2.6.8 and 6.1.1.4'

loop_
_geom_angle_atom_site_label_1
_geom_angle_atom_site_label_2
_geom_angle_atom_site_label_3
_geom_angle
C22 O2 C8 119.0(6)
C16 O1 C7 115.8(6)
C26 C25 I2 119.0(6)
C24 C25 I2 120.7(6)
C24 C25 C26 120.2(8)
C2 C3 C8 120.1(7)
C4 C3 C2 120.7(6)
C4 C3 C8 119.1(7)
O1 C16 C21 116.4(8)
C17 C16 O1 124.3(7)
C17 C16 C21 119.3(7)
O2 C22 C23 125.3(7)
O2 C22 C27 116.8(7)
C27 C22 C23 117.9(7)
C3 C2 C10 120.4(6)
C1 C2 C3 118.2(6)
C1 C2 C10 121.4(6)
C28 O3 C9 118.6(6)
C16 C17 C18 119.2(8)
O3 C9 C5 107.0(8)
C20 C21 C16 121.0(9)
O3 C28 C33 122.8(8)
C29 C28 O3 117.6(7)
C29 C28 C33 119.6(8)
C32 C31 I3 119.4(6)
C30 C31 I3 121.0(6)
C30 C31 C32 119.5(8)
C31 C32 C33 121.0(8)
C20 C19 I1 119.2(6)
C18 C19 I1 121.6(7)
C18 C19 C20 119.2(7)
C21 C20 C19 119.2(8)
C3 C4 C12 120.9(7)
C5 C4 C3 119.8(6)
C5 C4 C12 119.3(7)
C24 C23 C22 118.9(7)
C32 C33 C28 117.9(8)
C2 C10 C11 113.1(6)
C28 C29 C30 122.4(8)
C27 C26 C25 118.0(8)
C13 C12 C4 112.6(7)
O1 C7 C1 109.3(7)
C2 C1 C7 120.1(7)
C6 C1 C2 121.3(7)
C6 C1 C7 118.4(8)
C25 C24 C23 122.2(8)
O2 C8 C3 106.6(6)
C29 C30 C31 119.6(8)
C26 C27 C22 122.8(9)
C4 C5 C9 120.0(7)
C4 C5 C6 120.2(7)
C6 C5 C9 119.5(7)
C19 C18 C17 122.0(9)
C1 C6 C5 119.7(8)
C1 C6 C14A 119.3(9)
C1 C6 C14B 116.7(9)
C5 C6 C14A 117.9(9)
C5 C6 C14B 117.4(9)
C14A C6 C14B 42.9(9)
C6 C14A C15A 101.6(14)
C34 C35 O4 119(2)
C35 C34 O5 99(2)
C37 O5 C34 92(2)
C36 O4 C35 107(3)
O5 C37 C36 97(3)
O4 C36 C37 105(3)
C15B C14B C6 100.7(15)

loop_
_geom_bond_atom_site_label_1
_geom_bond_atom_site_label_2
_geom_bond_distance
I2 C25 2.113(8)
I3 C31 2.104(8)
I1 C19 2.090(7)
O2 C22 1.354(9)
O2 C8 1.431(9)
O1 C16 1.362(9)
O1 C7 1.434(10)
C25 C26 1.386(12)
C25 C24 1.344(11)
C3 C2 1.414(10)
C3 C4 1.391(10)
C3 C8 1.513(10)
C16 C17 1.358(12)
C16 C21 1.380(11)
C22 C23 1.393(11)
C22 C27 1.379(11)
C2 C10 1.508(10)
C2 C1 1.389(11)
O3 C9 1.454(11)
O3 C28 1.369(10)
C17 C18 1.389(10)
C9 C5 1.501(11)
C21 C20 1.379(12)
C28 C33 1.404(11)
C28 C29 1.332(12)
C31 C32 1.369(12)
C31 C30 1.366(11)
C32 C33 1.379(11)
C19 C20 1.382(13)
C19 C18 1.345(12)
C4 C12 1.539(10)
C4 C5 1.386(11)
C23 C24 1.369(11)
C10 C11 1.521(11)
C29 C30 1.354(13)
C26 C27 1.359(13)
C12 C13 1.480(12)
C7 C1 1.531(10)
C1 C6 1.388(11)
C5 C6 1.394(11)
C6 C14A 1.504(18)
C6 C14B 1.754(19)
C14A C15A 1.56(2)
C35 C34 1.48(3)
C35 O4 1.49(3)
C34 O5 1.49(3)
O5 C37 1.37(4)
O4 C36 1.41(3)
C37 C36 1.53(4)
C14B C15B 1.47(3)
